data_7128237
loop_
_publ_author_name
'Ma, Jin-Tian'
'Wang, Li-Sheng'
'Chai, Zhi'
'Chen, Xin-Feng'
'Tang, Bo-Cheng'
'Chen, Xiang-Long'
'He, Cai'
'Wu, Yan-Dong'
'Wu, An-Xin'

_publ_section_title
;
 Access to 2-arylquinazolines <i>via</i> catabolism/reconstruction of
 amino acids with the insertion of dimethyl sulfoxide.
;
_journal_issue 44
_journal_name_full 'Chemical communications (Cambridge, England)'
_journal_page_first 5414
_journal_page_last 5417
_journal_paper_doi 10.1039/d1cc00623a
_journal_volume 57
_journal_year 2021
_chemical_formula_moiety 'C16 H14 N2'
_chemical_formula_sum 'C16 H14 N2'
_chemical_formula_weight 234.29
_space_group_crystal_system monoclinic
_space_group_IT_number 14
_space_group_name_Hall '-P 2ybc'
_space_group_name_H-M_alt 'P 1 21/c 1'
_atom_sites_solution_hydrogens geom
_atom_sites_solution_primary dual
_audit_creation_date 2020-12-04
_audit_creation_method
; 
Olex2 1.2 
(compiled 2018.05.29 svn.r3508 for OlexSys, GUI svn.r5506) 
;
_audit_update_record
;
2021-01-11 deposited with the CCDC.	2021-04-26 downloaded from the CCDC.
;
_cell_angle_alpha 90
_cell_angle_beta 92.965(7)
_cell_angle_gamma 90
_cell_formula_units_Z 2
_cell_length_a 9.856(4)
_cell_length_b 4.9044(18)
_cell_length_c 12.905(5)
_cell_measurement_reflns_used 1131
_cell_measurement_temperature 296(2)
_cell_measurement_theta_max 30.18
_cell_measurement_theta_min 2.54
_cell_volume 623.0(4)
_computing_cell_refinement 'SAINT v7.68A (Bruker, 2009)'
_computing_data_collection 'Bruker APEX2'
_computing_data_reduction 'SAINT v7.68A (Bruker, 2009)'
_computing_molecular_graphics 'Olex2 (Dolomanov et al., 2009)'
_computing_publication_material 'Olex2 (Dolomanov et al., 2009)'
_computing_structure_refinement 'XL (Sheldrick, 2008)'
_computing_structure_solution 'XM (Sheldrick, 2008)'
_diffrn_ambient_temperature 296(2)
_diffrn_measured_fraction_theta_full 0.964
_diffrn_measured_fraction_theta_max 0.964
_diffrn_measurement_device_type 'Bruker APEX-II CCD'
_diffrn_measurement_method '\f and \w scans'
_diffrn_radiation_monochromator graphite
_diffrn_radiation_type MoK\a
_diffrn_radiation_wavelength 0.71073
_diffrn_reflns_av_R_equivalents 0.0341
_diffrn_reflns_av_unetI/netI 0.0370
_diffrn_reflns_Laue_measured_fraction_full 0.964
_diffrn_reflns_Laue_measured_fraction_max 0.964
_diffrn_reflns_limit_h_max 11
_diffrn_reflns_limit_h_min -10
_diffrn_reflns_limit_k_max 5
_diffrn_reflns_limit_k_min -5
_diffrn_reflns_limit_l_max 15
_diffrn_reflns_limit_l_min -15
_diffrn_reflns_number 3871
_diffrn_reflns_point_group_measured_fraction_full 0.964
_diffrn_reflns_point_group_measured_fraction_max 0.964
_diffrn_reflns_theta_full 24.999
_diffrn_reflns_theta_max 24.999
_diffrn_reflns_theta_min 2.069
_diffrn_standards_number 0
_exptl_absorpt_coefficient_mu 0.074
_exptl_absorpt_correction_T_max 0.7462
_exptl_absorpt_correction_T_min 0.6334
_exptl_absorpt_correction_type multi-scan
_exptl_absorpt_process_details 'SADABS-2008/1 (Bruker,2008)'
_exptl_crystal_colour colourless
_exptl_crystal_colour_primary colourless
_exptl_crystal_density_diffrn 1.249
_exptl_crystal_description block
_exptl_crystal_F_000 248
_exptl_crystal_size_max 0.3
_exptl_crystal_size_mid 0.2
_exptl_crystal_size_min 0.1
_refine_diff_density_max 0.813
_refine_diff_density_min -0.230
_refine_diff_density_rms 0.097
_refine_ls_extinction_method none
_refine_ls_goodness_of_fit_ref 1.604
_refine_ls_hydrogen_treatment constr
_refine_ls_matrix_type full
_refine_ls_number_parameters 141
_refine_ls_number_reflns 1058
_refine_ls_number_restraints 63
_refine_ls_restrained_S_all 1.729
_refine_ls_R_factor_all 0.1493
_refine_ls_R_factor_gt 0.1243
_refine_ls_shift/su_max 0.000
_refine_ls_shift/su_mean 0.000
_refine_ls_structure_factor_coef Fsqd
_refine_ls_weighting_details 'w=1/[\s^2^(Fo^2^)+(0.2000P)^2^] where P=(Fo^2^+2Fc^2^)/3'
_refine_ls_weighting_scheme calc
_refine_ls_wR_factor_gt 0.3495
_refine_ls_wR_factor_ref 0.3918
_reflns_Friedel_coverage 0.000
_reflns_number_gt 703
_reflns_number_total 1058
_reflns_threshold_expression 'I > 2\s(I)'
_cod_data_source_file d1cc00623a2.cif
_cod_data_source_block mo_201127c_0m
_cod_depositor_comments 'Adding full bibliography for 7128237.cif.'
_cod_database_code 7128237
_shelx_shelxl_version_number 2014/7
_shelx_space_group_comment
; 
The symmetry employed for this shelxl refinement is uniquely defined 
by the following loop, which should always be used as a source of 
symmetry information in preference to the above space-group names. 
They are only intended as comments. 
;
_shelx_estimated_absorpt_t_max 0.993
_shelx_estimated_absorpt_t_min 0.978
_olex2_refinement_description
; 
1. Fixed Uiso 
 At 1.2 times of: 
  All C(H) groups 
 At 1.5 times of: 
  All C(H,H,H) groups 
2. Restrained distances 
 C8-C4 
 1.42 with sigma of 0.01 
 N2-C5 = N2-C9 = N1-C9 = N1-C8 
 1.38 with sigma of 0.01 
 C9-C10 
 1.45 with sigma of 0.02 
 C8-C4 = N1-C8 = N1-C9 = N2-C9 = N2-C5 
 1.39 with sigma of 0.01 
 C3-C1 \\sim C1-C7 
 with sigma of 0.01 
 C12-C16 \\sim C16-C14 
 with sigma of 0.01 
 C10-N1 \\sim N1-N2 
 with sigma of 0.01 
 C11-C9 \\sim C9-C15 
 with sigma of 0.01 
3. Uiso/Uaniso restraints and constraints 
Uanis(C5) \\sim Ueq, Uanis(N2) \\sim Ueq, Uanis(C9) \\sim Ueq, Uanis(N1) \\sim 
Ueq, Uanis(C10) \\sim Ueq, Uanis(C15) \\sim Ueq, Uanis(C11) \\sim Ueq, 
Uanis(C6) \\sim Ueq: with sigma of 0.01 and sigma for terminal atoms of 0.02 
4. Others 
 Fixed Sof: C16(0.5) H16A(0.5) H16B(0.5) H16C(0.5) C1(0.5) H1A(0.5) H1B(0.5) 
 H1C(0.5) C13(0.5) C12(0.5) H12(0.5) C11(0.5) H11(0.5) C10(0.5) C15(0.5) 
 H15(0.5) C14(0.5) H14(0.5) C2(0.5) C7(0.5) H7(0.5) C6(0.5) H6(0.5) C5(0.5) 
 C4(0.5) C3(0.5) H3(0.5) C8(0.5) H8(0.5) C9(0.5) N1(0.5) N2(0.5) 
5.a Aromatic/amide H refined with riding coordinates: 
 C12(H12), C11(H11), C15(H15), C14(H14), C7(H7), C6(H6), C3(H3), C8(H8) 
5.b Fitted hexagon refined as free rotating group: 
 C13(C12,C11,C10,C15,C14), C2(C7,C6,C5,C4,C3) 
5.c Idealised Me refined as rotating group: 
 C16(H16A,H16B,H16C), C1(H1A,H1B,H1C) 
;
_olex2_submission_special_instructions 'No special instructions were received'

loop_
_space_group_symop_operation_xyz
'x, y, z'
'-x, y+1/2, -z+1/2'
'-x, -y, -z'
'x, -y-1/2, z-1/2'

loop_
_atom_site_label
_atom_site_type_symbol
_atom_site_fract_x
_atom_site_fract_y
_atom_site_fract_z
_atom_site_U_iso_or_equiv
_atom_site_adp_type
_atom_site_occupancy
_atom_site_site_symmetry_order
_atom_site_calc_flag
_atom_site_refinement_flags_posn
_atom_site_refinement_flags_adp
_atom_site_refinement_flags_occupancy
_atom_site_disorder_assembly
_atom_site_disorder_group
C16 C 0.1001(14) 1.346(4) -0.1659(11) 0.060(3) Uani 0.5 1 d D . P A -1
H16A H 0.0620 1.4455 -0.1104 0.089 Uiso 0.5 1 calc GR . P A -1
H16B H 0.0286 1.2573 -0.2065 0.089 Uiso 0.5 1 calc GR . P A -1
H16C H 0.1473 1.4695 -0.2092 0.089 Uiso 0.5 1 calc GR . P A -1
C1 C 0.9283(17) -0.362(4) 0.1387(11) 0.064(4) Uani 0.5 1 d D . P A -1
H1A H 0.9969 -0.3988 0.0904 0.095 Uiso 0.5 1 calc GR . P A -1
H1B H 0.8825 -0.5283 0.1546 0.095 Uiso 0.5 1 calc GR . P A -1
H1C H 0.9698 -0.2862 0.2011 0.095 Uiso 0.5 1 calc GR . P A -1
C13 C 0.1949(9) 1.1418(18) -0.1231(6) 0.041(2) Uani 0.5 1 d . . P A -1
C12 C 0.1918(8) 1.0689(18) -0.0192(5) 0.055(2) Uani 0.5 1 d DG . P A -1
H12 H 0.1302 1.1518 0.0230 0.065 Uiso 0.5 1 calc R . P A -1
C11 C 0.2808(9) 0.8719(18) 0.0217(5) 0.064(2) Uani 0.5 1 d DG U P A -1
H11 H 0.2787 0.8231 0.0912 0.077 Uiso 0.5 1 calc R . P A -1
C10 C 0.3728(9) 0.7479(17) -0.0414(5) 0.065(3) Uani 0.5 1 d DG U P A -1
C15 C 0.3759(9) 0.8208(19) -0.1453(5) 0.072(3) Uani 0.5 1 d DG U P A -1
H15 H 0.4375 0.7378 -0.1875 0.087 Uiso 0.5 1 calc R . P A -1
C14 C 0.2870(10) 1.018(2) -0.1862(4) 0.053(2) Uani 0.5 1 d DG . P A -1
H14 H 0.2890 1.0665 -0.2557 0.064 Uiso 0.5 1 calc R . P A -1
C2 C 0.8218(10) -0.151(2) 0.0887(6) 0.053(3) Uani 0.5 1 d . . P A -1
C7 C 0.8258(11) -0.080(2) -0.0153(6) 0.068(3) Uani 0.5 1 d DG . P A -1
H7 H 0.8900 -0.1587 -0.0564 0.082 Uiso 0.5 1 calc R . P A -1
C6 C 0.7338(12) 0.109(2) -0.0581(5) 0.083(3) Uani 0.5 1 d G U P A -1
H6 H 0.7365 0.1565 -0.1277 0.099 Uiso 0.5 1 calc R . P A -1
C5 C 0.6379(10) 0.2269(19) 0.0032(6) 0.067(3) Uani 0.5 1 d DG U P A -1
C4 C 0.6339(9) 0.1559(19) 0.1073(6) 0.059(2) Uani 0.5 1 d DG . P A -1
C3 C 0.7258(10) -0.033(2) 0.1500(5) 0.058(3) Uani 0.5 1 d DG . P A -1
H3 H 0.7232 -0.0804 0.2197 0.070 Uiso 0.5 1 calc R . P A -1
C8 C 0.5355(8) 0.2986(15) 0.1594(6) 0.080(2) Uani 0.5 1 d D . P A -1
H8 H 0.5269 0.2596 0.2293 0.096 Uiso 0.5 1 calc R . P A -1
C9 C 0.4684(9) 0.5417(18) 0.0096(5) 0.063(3) Uani 0.5 1 d D U P A -1
N1 N 0.4501(6) 0.4938(12) 0.1146(4) 0.073(2) Uani 0.5 1 d D U P A -1
N2 N 0.5585(9) 0.4190(19) -0.0505(6) 0.076(3) Uani 0.5 1 d D U P A -1

loop_
_atom_site_aniso_label
_atom_site_aniso_U_11
_atom_site_aniso_U_22
_atom_site_aniso_U_33
_atom_site_aniso_U_23
_atom_site_aniso_U_13
_atom_site_aniso_U_12
C16 0.035(5) 0.047(5) 0.097(9) -0.017(5) -0.002(5) -0.002(4)
C1 0.072(9) 0.047(5) 0.072(6) -0.005(5) 0.006(5) 0.027(6)
C13 0.039(5) 0.033(4) 0.051(5) -0.004(4) -0.006(4) -0.003(3)
C12 0.053(4) 0.057(5) 0.055(6) -0.006(4) 0.007(4) -0.009(4)
C11 0.062(5) 0.055(5) 0.073(5) 0.011(4) -0.023(4) -0.004(4)
C10 0.053(4) 0.046(4) 0.092(7) -0.010(5) -0.033(5) -0.009(4)
C15 0.051(4) 0.057(5) 0.108(7) -0.038(5) 0.002(5) 0.004(4)
C14 0.049(4) 0.052(5) 0.058(5) -0.013(4) -0.002(4) -0.003(3)
C2 0.042(4) 0.051(5) 0.066(7) -0.013(5) 0.009(5) -0.002(3)
C7 0.069(6) 0.080(6) 0.056(6) 0.007(5) -0.002(4) 0.014(5)
C6 0.082(5) 0.085(6) 0.078(5) 0.005(5) -0.012(4) 0.012(5)
C5 0.067(5) 0.062(6) 0.069(5) 0.006(4) -0.022(4) -0.027(5)
C4 0.061(5) 0.055(6) 0.060(5) -0.015(4) -0.001(4) -0.012(4)
C3 0.074(6) 0.051(5) 0.049(5) -0.005(4) 0.007(5) 0.005(4)
C8 0.084(5) 0.073(5) 0.081(4) 0.015(4) -0.006(4) 0.019(5)
C9 0.039(6) 0.039(5) 0.109(7) -0.008(5) -0.014(6) -0.011(4)
N1 0.073(4) 0.075(4) 0.068(3) 0.017(3) -0.020(3) -0.009(3)
N2 0.066(5) 0.068(5) 0.094(5) 0.008(5) 0.007(4) 0.006(3)

loop_
_atom_type_symbol
_atom_type_description
_atom_type_scat_dispersion_real
_atom_type_scat_dispersion_imag
_atom_type_scat_source
C C 0.0033 0.0016 'International Tables Vol C Tables 4.2.6.8 and 6.1.1.4'
H H 0.0000 0.0000 'International Tables Vol C Tables 4.2.6.8 and 6.1.1.4'
N N 0.0061 0.0033 'International Tables Vol C Tables 4.2.6.8 and 6.1.1.4'

loop_
_geom_angle_atom_site_label_1
_geom_angle_atom_site_label_2
_geom_angle_atom_site_label_3
_geom_angle
_geom_angle_site_symmetry_1
_geom_angle_site_symmetry_3
_geom_angle_publ_flag
H16A C16 H16B 109.5 . . ?
H16A C16 H16C 109.5 . . ?
H16B C16 H16C 109.5 . . ?
C13 C16 H16A 109.5 . . ?
C13 C16 H16B 109.5 . . ?
C13 C16 H16C 109.5 . . ?
H1A C1 H1B 109.5 . . ?
H1A C1 H1C 109.5 . . ?
H1B C1 H1C 109.5 . . ?
C2 C1 H1A 109.5 . . ?
C2 C1 H1B 109.5 . . ?
C2 C1 H1C 109.5 . . ?
C12 C13 C16 119.8(4) . . ?
C12 C13 C14 120.0 . . ?
C14 C13 C16 120.2(4) . . ?
C13 C12 H12 120.0 . . ?
C11 C12 C13 120.0 . . ?
C11 C12 H12 120.0 . . ?
C12 C11 H11 120.0 . . ?
C10 C11 C12 120.0 . . ?
C10 C11 H11 120.0 . . ?
C11 C10 C15 120.0 . . ?
C11 C10 C9 116.7(3) . . ?
C15 C10 C9 123.3(3) . . ?
C10 C15 H15 120.0 . . ?
C14 C15 C10 120.0 . . ?
C14 C15 H15 120.0 . . ?
C13 C14 H14 120.0 . . ?
C15 C14 C13 120.0 . . ?
C15 C14 H14 120.0 . . ?
C7 C2 C1 120.3(4) . . ?
C7 C2 C3 120.0 . . ?
C3 C2 C1 119.7(4) . . ?
C2 C7 H7 120.0 . . ?
C6 C7 C2 120.0 . . ?
C6 C7 H7 120.0 . . ?
C7 C6 H6 120.0 . . ?
C7 C6 C5 120.0 . . ?
C5 C6 H6 120.0 . . ?
C6 C5 C4 120.0 . . ?
N2 C5 C6 112.4(6) . . ?
N2 C5 C4 127.6(6) . . ?
C5 C4 C3 120.0 . . ?
C5 C4 C8 113.3(6) . . ?
C3 C4 C8 126.7(6) . . ?
C2 C3 H3 120.0 . . ?
C4 C3 C2 120.0 . . ?
C4 C3 H3 120.0 . . ?
C4 C8 H8 117.7 . . ?
N1 C8 C4 124.6(7) . . ?
N1 C8 H8 117.7 . . ?
N1 C9 C10 115.3(5) . . ?
N2 C9 C10 117.5(5) . . ?
N2 C9 N1 127.2(6) . . ?
C8 N1 C9 114.6(6) . . ?
C9 N2 C5 112.7(7) . . ?

loop_
_geom_bond_atom_site_label_1
_geom_bond_atom_site_label_2
_geom_bond_distance
_geom_bond_site_symmetry_2
_geom_bond_publ_flag
C16 H16A 0.9600 . ?
C16 H16B 0.9600 . ?
C16 H16C 0.9600 . ?
C16 C13 1.46(2) . ?
C1 H1A 0.9600 . ?
C1 H1B 0.9600 . ?
C1 H1C 0.9600 . ?
C1 C2 1.59(2) . ?
C13 C12 1.3900 . ?
C13 C14 1.3900 . ?
C12 H12 0.9300 . ?
C12 C11 1.3900 . ?
C11 H11 0.9300 . ?
C11 C10 1.3900 . ?
C10 C15 1.3900 . ?
C10 C9 1.510(9) . ?
C15 H15 0.9300 . ?
C15 C14 1.3900 . ?
C14 H14 0.9300 . ?
C2 C7 1.3900 . ?
C2 C3 1.3900 . ?
C7 H7 0.9300 . ?
C7 C6 1.3900 . ?
C6 H6 0.9300 . ?
C6 C5 1.3900 . ?
C5 C4 1.3900 . ?
C5 N2 1.387(6) . ?
C4 C3 1.3900 . ?
C4 C8 1.397(6) . ?
C3 H3 0.9300 . ?
C8 H8 0.9300 . ?
C8 N1 1.382(6) . ?
C9 N1 1.396(6) . ?
C9 N2 1.351(6) . ?

loop_
_geom_torsion_atom_site_label_1
_geom_torsion_atom_site_label_2
_geom_torsion_atom_site_label_3
_geom_torsion_atom_site_label_4
_geom_torsion
_geom_torsion_site_symmetry_1
_geom_torsion_site_symmetry_2
_geom_torsion_site_symmetry_3
_geom_torsion_site_symmetry_4
_geom_torsion_publ_flag
C16 C13 C12 C11 179.2(10) . . . . ?
C16 C13 C14 C15 -179.2(10) . . . . ?
C1 C2 C7 C6 -178.8(12) . . . . ?
C1 C2 C3 C4 178.8(11) . . . . ?
C13 C12 C11 C10 0.0 . . . . ?
C12 C13 C14 C15 0.0 . . . . ?
C12 C11 C10 C15 0.0 . . . . ?
C12 C11 C10 C9 178.4(9) . . . . ?
C11 C10 C15 C14 0.0 . . . . ?
C11 C10 C9 N1 1.8(10) . . . . ?
C11 C10 C9 N2 180.0(6) . . . . ?
C10 C15 C14 C13 0.0 . . . . ?
C10 C9 N1 C8 178.1(7) . . . . ?
C10 C9 N2 C5 -177.9(11) . . . . ?
C15 C10 C9 N1 -179.9(6) . . . . ?
C15 C10 C9 N2 -1.7(11) . . . . ?
C14 C13 C12 C11 0.0 . . . . ?
C2 C7 C6 C5 0.0 . . . . ?
C7 C2 C3 C4 0.0 . . . . ?
C7 C6 C5 C4 0.0 . . . . ?
C7 C6 C5 N2 177.3(9) . . . . ?
C6 C5 C4 C3 0.0 . . . . ?
C6 C5 C4 C8 177.8(8) . . . . ?
C6 C5 N2 C9 -177.7(7) . . . . ?
C5 C4 C3 C2 0.0 . . . . ?
C5 C4 C8 N1 -0.6(10) . . . . ?
C4 C5 N2 C9 -0.6(13) . . . . ?
C4 C8 N1 C9 0.1(11) . . . . ?
C3 C2 C7 C6 0.0 . . . . ?
C3 C4 C8 N1 177.0(7) . . . . ?
C8 C4 C3 C2 -177.4(10) . . . . ?
C9 C10 C15 C14 -178.3(9) . . . . ?
N1 C9 N2 C5 0.0(12) . . . . ?
N2 C5 C4 C3 -176.9(11) . . . . ?
N2 C5 C4 C8 0.9(12) . . . . ?
N2 C9 N1 C8 0.2(11) . . . . ?
